data_9007720
loop_
_publ_author_name
'Fischer, R. X.'
'Tillmanns, E.'

_publ_section_title
;
 Revised data for combeite, Na2Ca2Si3O9
;
_journal_issue 9
_journal_name_full 'Acta Crystallographica, Section C'
_journal_page_first 1852
_journal_page_last 1854
_journal_paper_doi 10.1107/S010827018708987X
_journal_volume 43
_journal_year 1987
_chemical_compound_source 'synthetic low-temperature form'
_chemical_formula_sum 'Ca3.8 Na4.4 O18 Si6'
_chemical_name_mineral Combeite
_space_group_IT_number 152
_symmetry_space_group_name_Hall 'P 31 2"'
_symmetry_space_group_name_H-M 'P 31 2 1'
_cell_angle_alpha 90
_cell_angle_beta 90
_cell_angle_gamma 120
_cell_length_a 10.464
_cell_length_b 10.464
_cell_length_c 13.176
_cell_formula_units_Z 3
_cell_volume 1249.424
_database_code_amcsd 0010050
_exptl_crystal_density_diffrn 2.831
_cod_depositor_comments
;
 Fixing _atom_site_label values. Original article with doi 
 10.1107/S010827018708987X was consulted.

 Antanas Vaitkus
 2013-04-02
;
_cod_original_cell_volume 1249.423
_cod_original_formula_sum 'Na4.4 Ca3.8 Si6 O18'
_cod_database_code 9007720

loop_
_space_group_symop_operation_xyz
x,y,z
y,x,-z
-y,x-y,1/3+z
-x,-x+y,1/3-z
-x+y,-x,2/3+z
x-y,-y,2/3-z

loop_
_atom_site_label
_atom_site_fract_x
_atom_site_fract_y
_atom_site_fract_z
_atom_site_occupancy
_atom_site_U_iso_or_equiv
Na1 0.31250 0.98450 0.58890 0.52000 0.01600
Ca1 0.31250 0.98450 0.58890 0.43000 0.01600
Na21 0.50320 0.33660 0.66440 1.00000 0.02300
Na22 0.81150 0.00000 0.33333 0.40000 0.04900
Na31 0.51960 0.36180 0.15790 0.48000 0.02300
Ca31 0.51960 0.36180 0.15790 0.47000 0.02300
Ca32 0.82170 0.00000 0.83333 1.00000 0.01000
Ca4 0.30830 0.00000 0.33333 1.00000 0.00700
Si1 0.19780 0.15230 0.77590 1.00000 0.00700
Si2 0.49730 0.32070 0.89580 1.00000 0.00700
Si3 0.62690 0.14890 0.76430 1.00000 0.00700
O1 0.16160 0.00000 0.83333 1.00000 0.02800
O2 0.55910 0.00000 0.83333 1.00000 0.02800
O3 0.34450 0.27870 0.83540 1.00000 0.01700
O4 0.58610 0.26390 0.82170 1.00000 0.02100
O5 0.24390 0.14790 0.66110 1.00000 0.01600
O6 0.46830 0.24350 0.00150 1.00000 0.02300
O7 0.55470 0.11090 0.65520 1.00000 0.01900
O8 0.06880 0.18920 0.79220 1.00000 0.01300
O9 0.59390 0.49610 0.88810 1.00000 0.01800
O10 0.80110 0.21840 0.77740 1.00000 0.01600

loop_
_cod_related_entry_id
_cod_related_entry_database
_cod_related_entry_code
1 AMCSD 0010050
